data_4512019
loop_
_publ_author_name
'Ordonez, Carlos'
'Fonari, Marina'
'Lindline, Jennifer'
'Wei, Qiang'
'Timofeeva, Tatiana'

_publ_section_title
;
 How Structure-Directing Cations Tune the Fluorescence of Metal--Organic
 Frameworks
;
_journal_issue 11
_journal_name_full 'Crystal Growth &amp; Design'
_journal_page_first 5452
_journal_paper_doi 10.1021/cg5006133
_journal_volume 14
_journal_year 2014
_chemical_formula_moiety 'C9 H3 O6 Zn, C6 H16 N'
_chemical_formula_sum 'C15 H19 N O6 Zn'
_chemical_formula_weight 374.68
_chemical_name_systematic
; 
 ? 
;
_space_group_IT_number 14
_symmetry_cell_setting monoclinic
_symmetry_space_group_name_Hall '-P 2yn'
_symmetry_space_group_name_H-M 'P 1 21/n 1'
_atom_sites_solution_hydrogens geom
_atom_sites_solution_primary direct
_atom_sites_solution_secondary difmap
_audit_creation_method SHELXL-97
_cell_angle_alpha 90.00
_cell_angle_beta 93.89(2)
_cell_angle_gamma 90.00
_cell_formula_units_Z 4
_cell_length_a 9.460(16)
_cell_length_b 15.98(3)
_cell_length_c 11.574(20)
_cell_measurement_reflns_used 254
_cell_measurement_temperature 100(2)
_cell_measurement_theta_max 16.13
_cell_measurement_theta_min 4.32
_cell_volume 1746(5)
_computing_cell_refinement 'SAINT+ ver. 6.2 (Bruker, 2001)'
_computing_data_collection 'APEX2  (Bruker, 2005)'
_computing_data_reduction 'SAINT+ ver. 6.2 (Bruker, 2001)'
_computing_molecular_graphics 'SHELXTL ver. 6.12 (Sheldrick, 2001)'
_computing_publication_material 'SHELXTL ver. 6.12 (Sheldrick, 2001)'
_computing_structure_refinement 'SHELXTL ver. 6.12 (Sheldrick, 2001)'
_computing_structure_solution 'SHELXTL ver. 6.12 (Sheldrick, 2001)'
_diffrn_ambient_temperature 100(2)
_diffrn_measured_fraction_theta_full 0.983
_diffrn_measured_fraction_theta_max 0.983
_diffrn_measurement_device_type 'Bruker SMART APEX II CCD area detector'
_diffrn_measurement_method 'phi and omega scans'
_diffrn_radiation_monochromator graphite
_diffrn_radiation_source 'fine-focus sealed tube'
_diffrn_radiation_type MoK\a
_diffrn_radiation_wavelength 0.71073
_diffrn_reflns_av_R_equivalents 0.2107
_diffrn_reflns_av_sigmaI/netI 0.1495
_diffrn_reflns_limit_h_max 9
_diffrn_reflns_limit_h_min -9
_diffrn_reflns_limit_k_max 16
_diffrn_reflns_limit_k_min -16
_diffrn_reflns_limit_l_max 11
_diffrn_reflns_limit_l_min -11
_diffrn_reflns_number 8858
_diffrn_reflns_theta_full 21.06
_diffrn_reflns_theta_max 21.06
_diffrn_reflns_theta_min 4.21
_exptl_absorpt_coefficient_mu 1.434
_exptl_absorpt_correction_T_max 0.8699
_exptl_absorpt_correction_T_min 0.6729
_exptl_absorpt_correction_type multi-scan
_exptl_absorpt_process_details 'SADABS (Sheldrick, 2003)'
_exptl_crystal_density_diffrn 1.426
_exptl_crystal_density_meas ?
_exptl_crystal_density_method 'not measured'
_exptl_crystal_F_000 776
_exptl_crystal_size_max 0.30
_exptl_crystal_size_mid 0.20
_exptl_crystal_size_min 0.10
_refine_diff_density_max 0.768
_refine_diff_density_min -0.563
_refine_diff_density_rms 0.124
_refine_ls_extinction_method none
_refine_ls_goodness_of_fit_ref 1.016
_refine_ls_hydrogen_treatment constr
_refine_ls_matrix_type full
_refine_ls_number_parameters 207
_refine_ls_number_reflns 1864
_refine_ls_number_restraints 2
_refine_ls_restrained_S_all 1.018
_refine_ls_R_factor_all 0.1314
_refine_ls_R_factor_gt 0.0761
_refine_ls_shift/su_max 0.000
_refine_ls_shift/su_mean 0.000
_refine_ls_structure_factor_coef Fsqd
_refine_ls_weighting_details 'calc w=1/[\s^2^(Fo^2^)+(0.0950P)^2^+0.0000P] where P=(Fo^2^+2Fc^2^)/3'
_refine_ls_weighting_scheme calc
_refine_ls_wR_factor_gt 0.1737
_refine_ls_wR_factor_ref 0.2016
_reflns_number_gt 1131
_reflns_number_total 1864
_reflns_threshold_expression >2sigma(I)
_cod_data_source_file Zn-BTC-Et3NH.cif
_cod_data_source_block zn-btc-et3nh
_cod_depositor_comments
;
The following automatic conversions were performed:

'_symmetry_cell_setting' value 'Monoclinic' changed to 'monoclinic'
according to
/home/saulius/struct/COD-crude-data--automatic-downloads/rss-feeds/ACS/lib/dictionaries/cif_core.dic
dictionary named 'cif_core.dic' version 2.4.2 from 2011-04-26.

Automatic conversion script
Id: cif_fix_values 2281 2013-09-26 08:29:07Z andrius 

 Adding full bibliography for 4512007--4512019.cif.

The following automatic conversions were performed:

'_exptl_crystal_density_meas' value 'not measured' was changed to '?'
- the value is perceived as not measured.

Automatic conversion script
Id: cif_fix_values 3008 2015-01-20 13:52:24Z robertas 
;
_cod_original_cell_volume 1745(5)
_cod_original_sg_symbol_H-M 'P2(1)/n  '
_cod_database_code 4512019

loop_
_symmetry_equiv_pos_as_xyz
'x, y, z'
'-x+1/2, y+1/2, -z+1/2'
'-x, -y, -z'
'x-1/2, -y-1/2, z-1/2'

loop_
_atom_site_label
_atom_site_type_symbol
_atom_site_fract_x
_atom_site_fract_y
_atom_site_fract_z
_atom_site_U_iso_or_equiv
_atom_site_adp_type
_atom_site_occupancy
_atom_site_symmetry_multiplicity
_atom_site_calc_flag
_atom_site_refinement_flags
_atom_site_disorder_assembly
_atom_site_disorder_group
Zn1 Zn 0.14276(13) 0.91881(8) 0.45022(13) 0.0295(6) Uani 1 1 d . . .
O1 O -0.0197(7) 0.9319(4) 0.3350(7) 0.029(2) Uani 1 1 d . . .
O2 O 0.2555(8) 0.8140(5) 0.2925(8) 0.049(3) Uani 1 1 d . . .
O3 O 0.3165(7) 0.9354(4) 0.3706(7) 0.027(2) Uani 1 1 d . . .
C6 C 0.5987(11) 0.9124(7) 0.3232(10) 0.031(3) Uani 1 1 d . . .
H6A H 0.5789 0.9562 0.3725 0.037 Uiso 1 1 calc R . .
O5 O 0.0872(8) 0.8274(5) 0.5459(8) 0.042(2) Uani 1 1 d . . .
C7 C 0.3456(13) 0.8719(8) 0.3138(12) 0.037(3) Uani 1 1 d . . .
O6 O 0.1783(8) 1.0162(5) 0.5493(8) 0.044(2) Uani 1 1 d . . .
C4 C 0.7671(13) 0.8363(8) 0.2206(12) 0.044(4) Uani 1 1 d . . .
H4A H 0.8603 0.8276 0.2028 0.053 Uiso 1 1 calc R . .
C2 C 0.5219(12) 0.8008(8) 0.1975(12) 0.040(4) Uani 1 1 d . . .
H2A H 0.4489 0.7673 0.1657 0.049 Uiso 1 1 calc R . .
C1 C 0.4906(11) 0.8626(7) 0.2740(11) 0.033(3) Uani 1 1 d . . .
C5 C 0.7392(11) 0.8954(7) 0.2971(11) 0.030(3) Uani 1 1 d . . .
C9 C 0.1933(16) 0.7824(8) 0.5870(13) 0.053(4) Uani 1 1 d . . .
C3 C 0.6592(12) 0.7867(8) 0.1659(12) 0.046(4) Uani 1 1 d . . .
C8 C -0.1455(13) 0.9418(7) 0.3643(13) 0.035(3) Uani 1 1 d . . .
C11 C 0.185(2) 0.7068(13) 0.053(2) 0.114(8) Uani 1 1 d . . .
H11A H 0.1102 0.7167 -0.0056 0.171 Uiso 1 1 calc R . .
H11B H 0.2673 0.6866 0.0181 0.171 Uiso 1 1 calc R . .
H11C H 0.2074 0.7581 0.0936 0.171 Uiso 1 1 calc R . .
N1 N 0.2060(18) 0.6480(8) 0.2547(17) 0.094(5) Uani 1 1 d D . .
H1 H 0.2331 0.7024 0.2633 0.112 Uiso 1 1 calc R A 1
C12 C 0.141(2) 0.6480(13) 0.131(3) 0.117(5) Uani 1 1 d . B .
H12A H 0.1578 0.5932 0.0980 0.140 Uiso 1 1 calc R . .
H12B H 0.0394 0.6539 0.1338 0.140 Uiso 1 1 calc R . .
C13 C 0.350(2) 0.6038(11) 0.249(2) 0.117(5) Uani 1 1 d . B .
H13A H 0.3932 0.6213 0.1793 0.140 Uiso 1 1 calc R . .
H13B H 0.3349 0.5439 0.2443 0.140 Uiso 1 1 calc R . .
C15A C 0.204(9) 0.622(3) 0.371(3) 0.117(5) Uani 0.288(19) 1 d PD B 1
H15A H 0.1399 0.6608 0.4049 0.140 Uiso 0.288(19) 1 calc PR B 1
H15B H 0.2979 0.6368 0.4047 0.140 Uiso 0.288(19) 1 calc PR B 1
C16A C 0.172(6) 0.535(3) 0.431(6) 0.102(10) Uani 0.288(19) 1 d PD B 1
H16A H 0.0858 0.5120 0.3950 0.153 Uiso 0.288(19) 1 calc PR B 1
H16B H 0.1609 0.5437 0.5117 0.153 Uiso 0.288(19) 1 calc PR B 1
H16C H 0.2486 0.4970 0.4213 0.153 Uiso 0.288(19) 1 calc PR B 1
C16B C -0.028(2) 0.6609(13) 0.355(3) 0.102(10) Uani 0.712(19) 1 d PD B 2
H16D H -0.0070 0.7174 0.3784 0.153 Uiso 0.712(19) 1 calc PR B 2
H16E H -0.0699 0.6318 0.4168 0.153 Uiso 0.712(19) 1 calc PR B 2
H16F H -0.0928 0.6611 0.2876 0.153 Uiso 0.712(19) 1 calc PR B 2
C15B C 0.111(4) 0.6160(17) 0.327(4) 0.117(5) Uani 0.712(19) 1 d PD B 2
H15C H 0.1631 0.6056 0.4003 0.140 Uiso 0.712(19) 1 calc PR B 2
H15D H 0.0831 0.5616 0.2955 0.140 Uiso 0.712(19) 1 calc PR B 2
C14 C 0.456(3) 0.6229(13) 0.356(2) 0.143(10) Uani 1 1 d . . .
H14A H 0.5424 0.5928 0.3488 0.215 Uiso 1 1 calc R B .
H14B H 0.4141 0.6057 0.4258 0.215 Uiso 1 1 calc R . .
H14C H 0.4750 0.6819 0.3597 0.215 Uiso 1 1 calc R . .
O4 O 0.3167(10) 0.7968(7) 0.5646(12) 0.100(5) Uani 1 1 d . . .

loop_
_atom_site_aniso_label
_atom_site_aniso_U_11
_atom_site_aniso_U_22
_atom_site_aniso_U_33
_atom_site_aniso_U_23
_atom_site_aniso_U_13
_atom_site_aniso_U_12
Zn1 0.0127(8) 0.0186(8) 0.0573(11) 0.0002(8) 0.0030(6) -0.0021(6)
O1 0.009(5) 0.028(5) 0.050(5) 0.000(4) -0.005(4) 0.003(4)
O2 0.018(5) 0.031(5) 0.098(8) -0.028(5) 0.012(5) -0.004(4)
O3 0.018(4) 0.016(5) 0.049(5) -0.001(4) 0.016(4) 0.001(3)
C6 0.028(7) 0.020(6) 0.044(8) -0.004(6) -0.002(6) -0.001(6)
O5 0.025(5) 0.028(5) 0.072(7) 0.015(5) 0.002(5) -0.003(4)
C7 0.030(8) 0.024(8) 0.056(10) -0.012(7) -0.009(7) 0.009(7)
O6 0.023(5) 0.039(5) 0.069(7) -0.024(5) 0.004(5) -0.004(4)
C4 0.021(8) 0.032(8) 0.080(11) -0.019(8) 0.005(8) 0.001(6)
C2 0.018(8) 0.043(8) 0.059(10) -0.021(8) -0.010(7) 0.002(6)
C1 0.010(7) 0.030(8) 0.058(10) -0.008(7) 0.005(7) -0.001(6)
C5 0.013(7) 0.025(7) 0.053(9) -0.009(7) -0.006(6) 0.000(5)
C9 0.032(9) 0.038(9) 0.086(12) 0.022(8) -0.011(9) -0.012(8)
C3 0.015(8) 0.055(9) 0.068(10) -0.034(8) -0.006(7) 0.003(7)
C8 0.025(9) 0.019(8) 0.061(10) 0.002(7) 0.001(8) -0.001(6)
C11 0.079(14) 0.092(16) 0.17(2) -0.070(16) -0.033(15) 0.016(12)
N1 0.112(13) 0.033(8) 0.137(16) 0.013(9) 0.020(13) 0.008(8)
C12 0.096(11) 0.054(8) 0.204(18) -0.026(10) 0.033(12) 0.001(8)
C13 0.096(11) 0.054(8) 0.204(18) -0.026(10) 0.033(12) 0.001(8)
C15A 0.096(11) 0.054(8) 0.204(18) -0.026(10) 0.033(12) 0.001(8)
C16A 0.058(15) 0.051(14) 0.19(3) 0.042(16) -0.055(17) -0.023(12)
C16B 0.058(15) 0.051(14) 0.19(3) 0.042(16) -0.055(17) -0.023(12)
C15B 0.096(11) 0.054(8) 0.204(18) -0.026(10) 0.033(12) 0.001(8)
C14 0.20(3) 0.079(15) 0.15(2) -0.022(15) 0.01(2) -0.036(16)
O4 0.018(6) 0.116(10) 0.167(12) 0.104(9) 0.006(7) -0.008(6)

loop_
_atom_type_symbol
_atom_type_description
_atom_type_scat_dispersion_real
_atom_type_scat_dispersion_imag
_atom_type_scat_source
C C 0.0033 0.0016 'International Tables Vol C Tables 4.2.6.8 and 6.1.1.4'
H H 0.0000 0.0000 'International Tables Vol C Tables 4.2.6.8 and 6.1.1.4'
N N 0.0061 0.0033 'International Tables Vol C Tables 4.2.6.8 and 6.1.1.4'
O O 0.0106 0.0060 'International Tables Vol C Tables 4.2.6.8 and 6.1.1.4'
Zn Zn 0.2839 1.4301 'International Tables Vol C Tables 4.2.6.8 and 6.1.1.4'

loop_
_geom_angle_atom_site_label_1
_geom_angle_atom_site_label_2
_geom_angle_atom_site_label_3
_geom_angle
_geom_angle_site_symmetry_1
_geom_angle_site_symmetry_3
O5 Zn1 O6 108.0(4) . .
O5 Zn1 O3 130.1(3) . .
O6 Zn1 O3 93.0(3) . .
O5 Zn1 O1 103.8(3) . .
O6 Zn1 O1 114.1(3) . .
O3 Zn1 O1 107.9(3) . .
C8 O1 Zn1 122.2(8) . .
C7 O3 Zn1 111.0(7) . .
C1 C6 C5 118.7(11) . .
C1 C6 H6A 120.6 . .
C5 C6 H6A 120.6 . .
C9 O5 Zn1 113.3(8) . .
O3 C7 O2 121.7(11) . .
O3 C7 C1 119.0(11) . .
O2 C7 C1 119.3(11) . .
C8 O6 Zn1 148.2(8) 3_576 .
C5 C4 C3 121.8(11) . .
C5 C4 H4A 119.1 . .
C3 C4 H4A 119.1 . .
C1 C2 C3 122.2(11) . .
C1 C2 H2A 118.9 . .
C3 C2 H2A 118.9 . .
C2 C1 C6 119.5(11) . .
C2 C1 C7 121.1(11) . .
C6 C1 C7 119.1(11) . .
C4 C5 C6 120.8(11) . .
C4 C5 C8 121.9(11) . 1_655
C6 C5 C8 117.2(11) . 1_655
O4 C9 O5 122.6(12) . .
O4 C9 C3 121.1(12) . 4_576
O5 C9 C3 116.3(12) . 4_576
C2 C3 C4 116.8(11) . .
C2 C3 C9 121.9(12) . 4_675
C4 C3 C9 121.0(11) . 4_675
O6 C8 O1 124.3(11) 3_576 .
O6 C8 C5 117.9(12) 3_576 1_455
O1 C8 C5 117.6(12) . 1_455
C12 C11 H11A 109.5 . .
C12 C11 H11B 109.5 . .
H11A C11 H11B 109.5 . .
C12 C11 H11C 109.5 . .
H11A C11 H11C 109.5 . .
H11B C11 H11C 109.5 . .
C15B N1 C15A 42(3) . .
C15B N1 C12 110(2) . .
C15A N1 C12 151(4) . .
C15B N1 C13 118.3(19) . .
C15A N1 C13 88(4) . .
C12 N1 C13 105.2(17) . .
C15B N1 H1 118.9 . .
C15A N1 H1 101.4 . .
C12 N1 H1 101.4 . .
C13 N1 H1 101.4 . .
C11 C12 N1 119.4(19) . .
C11 C12 H12A 107.5 . .
N1 C12 H12A 107.5 . .
C11 C12 H12B 107.5 . .
N1 C12 H12B 107.5 . .
H12A C12 H12B 107.0 . .
N1 C13 C14 113.3(18) . .
N1 C13 H13A 108.9 . .
C14 C13 H13A 108.9 . .
N1 C13 H13B 108.9 . .
C14 C13 H13B 108.9 . .
H13A C13 H13B 107.7 . .
N1 C15A C16A 133(5) . .
N1 C15A H15A 103.9 . .
C16A C15A H15A 103.9 . .
N1 C15A H15B 103.9 . .
C16A C15A H15B 103.9 . .
H15A C15A H15B 105.4 . .
C15B C16B H16D 109.5 . .
C15B C16B H16E 109.5 . .
H16D C16B H16E 109.5 . .
C15B C16B H16F 109.5 . .
H16D C16B H16F 109.5 . .
H16E C16B H16F 109.5 . .
N1 C15B C16B 124(3) . .
N1 C15B H15C 106.4 . .
C16B C15B H15C 106.4 . .
N1 C15B H15D 106.4 . .
C16B C15B H15D 106.4 . .
H15C C15B H15D 106.4 . .
C13 C14 H14A 109.5 . .
C13 C14 H14B 109.5 . .
H14A C14 H14B 109.5 . .
C13 C14 H14C 109.5 . .
H14A C14 H14C 109.5 . .
H14B C14 H14C 109.5 . .

loop_
_geom_bond_atom_site_label_1
_geom_bond_atom_site_label_2
_geom_bond_distance
_geom_bond_site_symmetry_2
Zn1 O5 1.927(8) .
Zn1 O6 1.949(9) .
Zn1 O3 1.956(7) .
Zn1 O1 1.976(7) .
O1 C8 1.270(14) .
O2 C7 1.270(14) .
O3 C7 1.250(13) .
C6 C1 1.387(15) .
C6 C5 1.409(16) .
C6 H6A 0.9300 .
O5 C9 1.299(15) .
C7 C1 1.484(17) .
O6 C8 1.259(14) 3_576
C4 C5 1.333(16) .
C4 C3 1.408(16) .
C4 H4A 0.9300 .
C2 C1 1.372(16) .
C2 C3 1.392(17) .
C2 H2A 0.9300 .
C5 C8 1.494(17) 1_655
C9 O4 1.234(16) .
C9 C3 1.483(18) 4_576
C3 C9 1.483(18) 4_675
C8 O6 1.259(14) 3_576
C8 C5 1.494(17) 1_455
C11 C12 1.38(3) .
C11 H11A 0.9600 .
C11 H11B 0.9600 .
C11 H11C 0.9600 .
N1 C15B 1.37(3) .
N1 C15A 1.41(3) .
N1 C12 1.52(3) .
N1 C13 1.54(2) .
N1 H1 0.9100 .
C12 H12A 0.9700 .
C12 H12B 0.9700 .
C13 C14 1.57(3) .
C13 H13A 0.9700 .
C13 H13B 0.9700 .
C15A C16A 1.59(4) .
C15A H15A 0.9700 .
C15A H15B 0.9700 .
C16A H16A 0.9600 .
C16A H16B 0.9600 .
C16A H16C 0.9600 .
C16B C15B 1.55(3) .
C16B H16D 0.9600 .
C16B H16E 0.9600 .
C16B H16F 0.9600 .
C15B H15C 0.9700 .
C15B H15D 0.9700 .
C14 H14A 0.9600 .
C14 H14B 0.9600 .
C14 H14C 0.9600 .

loop_
_geom_hbond_atom_site_label_D
_geom_hbond_atom_site_label_H
_geom_hbond_atom_site_label_A
_geom_hbond_distance_DH
_geom_hbond_distance_HA
_geom_hbond_distance_DA
_geom_hbond_angle_DHA
N1 H1 O2 0.91 1.82 2.724(16) 169.2
